data_4132558
loop_
_publ_author_name
'Lai, Po-Ni'
'Brysacz, Caroline H.'
'Alam, Md Kamrul'
'Ayoub, Nicholas A.'
'Gray, Thomas G.'
'Bao, Jiming'
'Teets, Thomas S.'

_publ_section_title
;
 Highly Efficient Red-Emitting Bis-Cyclometalated Iridium Complexes.
;
_journal_issue 32
_journal_name_full 'Journal of the American Chemical Society'
_journal_page_first 10198
_journal_page_last 10207
_journal_paper_doi 10.1021/jacs.8b04841
_journal_volume 140
_journal_year 2018
_chemical_formula_sum 'C40 H37 Cl2 Ir N4 S2'
_chemical_formula_weight 900.95
_space_group_crystal_system monoclinic
_space_group_IT_number 15
_space_group_name_Hall '-C 2yc'
_space_group_name_H-M_alt 'C 1 2/c 1'
_atom_sites_solution_hydrogens geom
_audit_creation_method SHELXL-2014/7
_cell_angle_alpha 90
_cell_angle_beta 102.2146(6)
_cell_angle_gamma 90
_cell_formula_units_Z 4
_cell_length_a 13.2791(8)
_cell_length_b 21.2737(13)
_cell_length_c 13.2932(13)
_cell_measurement_reflns_used 4426
_cell_measurement_temperature 173(2)
_cell_measurement_theta_max 27.25
_cell_measurement_theta_min 2.19
_cell_volume 3670.3(5)
_computing_cell_refinement 'Bruker SAINT'
_computing_data_collection 'Bruker APEX2'
_computing_data_reduction 'Bruker SAINT'
_computing_molecular_graphics 'Bruker SHELXTL'
_computing_publication_material 'Bruker SHELXTL'
_computing_structure_refinement 'SHELXL-2014/7 (Sheldrick, 2014)'
_computing_structure_solution 'SHELXS-97 (Sheldrick 2008)'
_diffrn_ambient_temperature 173(2)
_diffrn_measured_fraction_theta_full 0.999
_diffrn_measured_fraction_theta_max 0.997
_diffrn_measurement_device_type 'Bruker APEX-II CCD'
_diffrn_measurement_method '\f and \w scans'
_diffrn_radiation_type MoK\a
_diffrn_radiation_wavelength 0.71073
_diffrn_reflns_av_R_equivalents 0.0288
_diffrn_reflns_av_unetI/netI 0.0354
_diffrn_reflns_Laue_measured_fraction_full 0.999
_diffrn_reflns_Laue_measured_fraction_max 0.997
_diffrn_reflns_limit_h_max 17
_diffrn_reflns_limit_h_min -16
_diffrn_reflns_limit_k_max 22
_diffrn_reflns_limit_k_min -27
_diffrn_reflns_limit_l_max 17
_diffrn_reflns_limit_l_min -13
_diffrn_reflns_number 11375
_diffrn_reflns_point_group_measured_fraction_full 0.999
_diffrn_reflns_point_group_measured_fraction_max 0.997
_diffrn_reflns_theta_full 25.242
_diffrn_reflns_theta_max 27.588
_diffrn_reflns_theta_min 1.838
_exptl_absorpt_coefficient_mu 3.932
_exptl_absorpt_correction_T_max 0.7456
_exptl_absorpt_correction_T_min 0.6244
_exptl_absorpt_correction_type multi-scan
_exptl_absorpt_process_details sadabs
_exptl_crystal_colour orange
_exptl_crystal_density_diffrn 1.630
_exptl_crystal_description Block
_exptl_crystal_F_000 1792
_exptl_crystal_size_max 0.150
_exptl_crystal_size_mid 0.100
_exptl_crystal_size_min 0.020
_refine_diff_density_max 1.094
_refine_diff_density_min -0.901
_refine_diff_density_rms 0.099
_refine_ls_extinction_method none
_refine_ls_goodness_of_fit_ref 1.016
_refine_ls_hydrogen_treatment constr
_refine_ls_matrix_type full
_refine_ls_number_parameters 226
_refine_ls_number_reflns 4250
_refine_ls_number_restraints 7
_refine_ls_restrained_S_all 1.016
_refine_ls_R_factor_all 0.0412
_refine_ls_R_factor_gt 0.0259
_refine_ls_shift/su_max 0.000
_refine_ls_shift/su_mean 0.000
_refine_ls_structure_factor_coef Fsqd
_refine_ls_weighting_details 'w=1/[\s^2^(Fo^2^)+(0.0247P)^2^+7.7179P] where P=(Fo^2^+2Fc^2^)/3'
_refine_ls_weighting_scheme calc
_refine_ls_wR_factor_gt 0.0550
_refine_ls_wR_factor_ref 0.0609
_reflns_Friedel_coverage 0.000
_reflns_number_gt 3159
_reflns_number_total 4250
_reflns_threshold_expression 'I > 2\s(I)'
_cod_data_source_file ja8b04841_si_002.cif
_cod_data_source_block 6
_cod_original_sg_symbol_H-M 'C 2/c'
_cod_database_code 4132558
_shelx_shelxl_version_number 2014/7
_shelx_space_group_comment
; 
The symmetry employed for this shelxl refinement is uniquely defined 
by the following loop, which should always be used as a source of 
symmetry information in preference to the above space-group names. 
They are only intended as comments. 
;
_shelx_estimated_absorpt_t_min 0.590
_shelx_estimated_absorpt_t_max 0.925

loop_
_space_group_symop_operation_xyz
'x, y, z'
'-x, y, -z+1/2'
'x+1/2, y+1/2, z'
'-x+1/2, y+1/2, -z+1/2'
'-x, -y, -z'
'x, -y, z-1/2'
'-x+1/2, -y+1/2, -z'
'x+1/2, -y+1/2, z-1/2'

loop_
_atom_site_label
_atom_site_type_symbol
_atom_site_fract_x
_atom_site_fract_y
_atom_site_fract_z
_atom_site_U_iso_or_equiv
_atom_site_adp_type
_atom_site_occupancy
_atom_site_site_symmetry_order
_atom_site_calc_flag
_atom_site_refinement_flags_posn
_atom_site_refinement_flags_adp
_atom_site_refinement_flags_occupancy
Cl1S Cl -0.0001(2) 0.43959(14) 0.8563(2) 0.1603(11) Uani 1 1 d . U .
S1 S 0.21863(8) 0.38409(5) 1.14546(8) 0.0342(2) Uani 1 1 d . . .
Ir1 Ir 0.0000 0.24914(2) 1.2500 0.01722(6) Uani 1 2 d S T P
N1 N 0.0052(2) 0.24822(13) 1.0973(2) 0.0215(5) Uani 1 1 d . . .
N2 N -0.0839(2) 0.16147(12) 1.2382(2) 0.0200(6) Uani 1 1 d . . .
C1 C 0.0000 0.1264(2) 1.2500 0.0204(10) Uani 1 2 d S T P
C1S C 0.0000 0.4857(3) 0.7500 0.098(4) Uani 1 2 d S TU P
H1S1 H -0.0618 0.5130 0.7369 0.117 Uiso 0.5 1 calc R U P
H1S2 H 0.0618 0.5130 0.7631 0.117 Uiso 0.5 1 calc R U P
C12 C -0.0516(3) 0.21043(16) 1.0256(3) 0.0264(8) Uani 1 1 d . . .
H12 H -0.1042 0.1856 1.0442 0.032 Uiso 1 1 calc R U .
C13 C -0.0363(3) 0.20645(18) 0.9266(3) 0.0357(9) Uani 1 1 d . . .
H13 H -0.0781 0.1796 0.8778 0.043 Uiso 1 1 calc R U .
C14 C 0.0407(4) 0.24208(19) 0.8993(3) 0.0428(11) Uani 1 1 d . . .
H14 H 0.0541 0.2389 0.8321 0.051 Uiso 1 1 calc R U .
C15 C 0.0978(3) 0.28215(19) 0.9705(3) 0.0366(9) Uani 1 1 d . . .
H15 H 0.1497 0.3077 0.9520 0.044 Uiso 1 1 calc R U .
C16 C 0.0796(3) 0.28523(16) 1.0696(3) 0.0255(8) Uani 1 1 d . . .
C17 C 0.1302(3) 0.32413(16) 1.1533(3) 0.0247(8) Uani 1 1 d . . .
C20 C 0.1033(3) 0.31799(15) 1.2466(3) 0.0210(7) Uani 1 1 d . . .
C21 C 0.1556(3) 0.36502(15) 1.3180(3) 0.0226(7) Uani 1 1 d . . .
C22 C 0.1474(3) 0.37752(17) 1.4190(3) 0.0310(8) Uani 1 1 d . . .
H22 H 0.1060 0.3512 1.4515 0.037 Uiso 1 1 calc R U .
C23 C 0.1986(4) 0.42749(18) 1.4720(3) 0.0388(10) Uani 1 1 d . . .
H23 H 0.1922 0.4357 1.5406 0.047 Uiso 1 1 calc R U .
C24 C 0.2602(3) 0.46638(17) 1.4251(3) 0.0357(9) Uani 1 1 d . . .
H24 H 0.2950 0.5009 1.4626 0.043 Uiso 1 1 calc R U .
C25 C 0.2716(3) 0.45572(17) 1.3258(3) 0.0334(9) Uani 1 1 d . . .
H25 H 0.3136 0.4823 1.2945 0.040 Uiso 1 1 calc R U .
C26 C 0.2194(3) 0.40469(16) 1.2727(3) 0.0266(8) Uani 1 1 d . . .
C31 C 0.0000 0.0558(2) 1.2500 0.0218(10) Uani 1 2 d S T P
C32 C -0.0372(3) 0.02295(16) 1.1590(3) 0.0250(7) Uani 1 1 d . . .
H32 H -0.0631 0.0451 1.0969 0.030 Uiso 1 1 calc R U .
C33 C -0.0363(3) -0.04264(16) 1.1596(3) 0.0274(8) Uani 1 1 d . . .
H33 H -0.0607 -0.0651 1.0975 0.033 Uiso 1 1 calc R U .
C34 C 0.0000 -0.0750(2) 1.2500 0.0318(12) Uani 1 2 d S T P
H34 H 0.0000 -0.1196 1.2500 0.038 Uiso 1 2 calc R U P
C41 C -0.1850(3) 0.13829(15) 1.2487(3) 0.0265(8) Uani 1 1 d . . .
H41 H -0.1971 0.0967 1.2131 0.032 Uiso 1 1 calc R U .
C42 C -0.1902(3) 0.12876(18) 1.3620(3) 0.0367(10) Uani 1 1 d . . .
H42A H -0.1357 0.0997 1.3945 0.055 Uiso 1 1 calc R U .
H42B H -0.2575 0.1112 1.3659 0.055 Uiso 1 1 calc R U .
H42C H -0.1806 0.1693 1.3979 0.055 Uiso 1 1 calc R U .
C43 C -0.2681(3) 0.18349(18) 1.1955(4) 0.0400(10) Uani 1 1 d . . .
H43A H -0.2597 0.2240 1.2313 0.060 Uiso 1 1 calc R U .
H43B H -0.3361 0.1661 1.1969 0.060 Uiso 1 1 calc R U .
H43C H -0.2621 0.1895 1.1239 0.060 Uiso 1 1 calc R U .

loop_
_atom_site_aniso_label
_atom_site_aniso_U_11
_atom_site_aniso_U_22
_atom_site_aniso_U_33
_atom_site_aniso_U_23
_atom_site_aniso_U_13
_atom_site_aniso_U_12
Cl1S 0.133(2) 0.184(3) 0.168(2) 0.032(2) 0.0394(19) -0.0696(19)
S1 0.0394(6) 0.0291(5) 0.0391(6) -0.0016(4) 0.0196(5) -0.0118(4)
Ir1 0.01863(9) 0.01363(9) 0.01953(9) 0.000 0.00438(6) 0.000
N1 0.0262(14) 0.0181(13) 0.0204(13) -0.0026(13) 0.0056(11) 0.0024(13)
N2 0.0182(15) 0.0135(13) 0.0289(16) 0.0007(11) 0.0062(12) -0.0007(11)
C1 0.026(3) 0.013(2) 0.024(2) 0.000 0.008(2) 0.000
C1S 0.043(5) 0.026(4) 0.216(12) 0.000 0.008(6) 0.000
C12 0.027(2) 0.0204(17) 0.030(2) -0.0018(15) 0.0036(16) 0.0027(14)
C13 0.046(3) 0.035(2) 0.024(2) -0.0080(17) 0.0021(18) 0.0048(18)
C14 0.055(3) 0.051(3) 0.026(2) -0.0040(19) 0.0158(19) 0.001(2)
C15 0.043(3) 0.038(2) 0.033(2) 0.0012(18) 0.0174(19) -0.0053(19)
C16 0.028(2) 0.0234(19) 0.0268(19) 0.0041(15) 0.0101(16) 0.0029(15)
C17 0.0239(19) 0.0210(17) 0.032(2) 0.0016(15) 0.0114(16) -0.0033(14)
C20 0.0228(18) 0.0169(16) 0.0237(18) 0.0021(13) 0.0061(14) 0.0018(13)
C21 0.0218(18) 0.0173(16) 0.0273(19) 0.0014(14) 0.0020(14) -0.0006(13)
C22 0.036(2) 0.0259(19) 0.028(2) 0.0015(15) 0.0018(17) -0.0115(16)
C23 0.053(3) 0.033(2) 0.027(2) -0.0028(17) 0.0010(19) -0.0117(19)
C24 0.041(2) 0.0236(19) 0.037(2) -0.0032(17) -0.0041(18) -0.0116(16)
C25 0.027(2) 0.0239(19) 0.047(3) 0.0015(17) 0.0042(18) -0.0084(15)
C26 0.028(2) 0.0200(18) 0.033(2) 0.0006(15) 0.0087(16) -0.0002(14)
C31 0.023(3) 0.014(2) 0.032(3) 0.000 0.013(2) 0.000
C32 0.0242(19) 0.0214(17) 0.030(2) 0.0006(14) 0.0067(15) 0.0013(14)
C33 0.027(2) 0.0244(18) 0.032(2) -0.0089(15) 0.0087(16) -0.0025(15)
C34 0.034(3) 0.021(3) 0.045(3) 0.000 0.017(3) 0.000
C41 0.0214(18) 0.0152(17) 0.044(2) -0.0047(15) 0.0088(16) -0.0034(13)
C42 0.036(2) 0.033(2) 0.048(3) -0.0049(18) 0.024(2) -0.0057(18)
C43 0.020(2) 0.031(2) 0.066(3) -0.003(2) 0.0038(19) 0.0007(16)

loop_
_atom_type_symbol
_atom_type_description
_atom_type_scat_dispersion_real
_atom_type_scat_dispersion_imag
_atom_type_scat_source
C C 0.0033 0.0016 'International Tables Vol C Tables 4.2.6.8 and 6.1.1.4'
H H 0.0000 0.0000 'International Tables Vol C Tables 4.2.6.8 and 6.1.1.4'
N N 0.0061 0.0033 'International Tables Vol C Tables 4.2.6.8 and 6.1.1.4'
S S 0.1246 0.1234 'International Tables Vol C Tables 4.2.6.8 and 6.1.1.4'
Ir Ir -1.4442 7.9887 'International Tables Vol C Tables 4.2.6.8 and 6.1.1.4'
Cl Cl 0.1484 0.1585 'International Tables Vol C Tables 4.2.6.8 and 6.1.1.4'

loop_
_geom_angle_atom_site_label_1
_geom_angle_atom_site_label_2
_geom_angle_atom_site_label_3
_geom_angle
_geom_angle_site_symmetry_1
_geom_angle_site_symmetry_3
C26 S1 C17 89.53(17) . .
C20 Ir1 C20 86.67(18) . 2_557
C20 Ir1 N1 79.55(12) . .
C20 Ir1 N1 101.26(12) 2_557 .
C20 Ir1 N1 101.27(12) . 2_557
C20 Ir1 N1 79.55(12) 2_557 2_557
N1 Ir1 N1 178.90(15) . 2_557
C20 Ir1 N2 165.74(11) . .
C20 Ir1 N2 106.63(12) 2_557 .
N1 Ir1 N2 92.56(11) . .
N1 Ir1 N2 86.48(11) 2_557 .
C20 Ir1 N2 106.63(12) . 2_557
C20 Ir1 N2 165.74(11) 2_557 2_557
N1 Ir1 N2 86.49(10) . 2_557
N1 Ir1 N2 92.56(11) 2_557 2_557
N2 Ir1 N2 60.67(14) . 2_557
C20 Ir1 C1 136.66(9) . .
C20 Ir1 C1 136.66(9) 2_557 .
N1 Ir1 C1 89.45(8) . .
N1 Ir1 C1 89.45(8) 2_557 .
N2 Ir1 C1 30.34(7) . .
N2 Ir1 C1 30.34(7) 2_557 .
C12 N1 C16 118.6(3) . .
C12 N1 Ir1 125.2(2) . .
C16 N1 Ir1 116.0(2) . .
C1 N2 C41 124.4(3) . .
C1 N2 Ir1 94.0(2) . .
C41 N2 Ir1 138.8(2) . .
N2 C1 N2 111.3(4) 2_557 .
N2 C1 C31 124.33(19) 2_557 .
N2 C1 C31 124.33(19) . .
N2 C1 Ir1 55.67(19) 2_557 .
N2 C1 Ir1 55.67(19) . .
C31 C1 Ir1 180.0 . .
Cl1S C1S Cl1S 110.5(4) 2_556 .
N1 C12 C13 122.6(3) . .
C12 C13 C14 119.0(4) . .
C15 C14 C13 119.3(4) . .
C14 C15 C16 120.0(4) . .
N1 C16 C15 120.4(3) . .
N1 C16 C17 111.6(3) . .
C15 C16 C17 128.0(3) . .
C20 C17 C16 118.6(3) . .
C20 C17 S1 115.5(3) . .
C16 C17 S1 125.7(3) . .
C17 C20 C21 110.3(3) . .
C17 C20 Ir1 113.6(3) . .
C21 C20 Ir1 136.1(2) . .
C22 C21 C26 118.1(3) . .
C22 C21 C20 129.5(3) . .
C26 C21 C20 112.3(3) . .
C23 C22 C21 120.6(3) . .
C22 C23 C24 120.2(4) . .
C25 C24 C23 121.4(3) . .
C24 C25 C26 118.0(3) . .
C25 C26 C21 121.7(3) . .
C25 C26 S1 125.9(3) . .
C21 C26 S1 112.4(3) . .
C32 C31 C32 119.9(4) 2_557 .
C32 C31 C1 120.1(2) 2_557 .
C32 C31 C1 120.1(2) . .
C31 C32 C33 119.7(3) . .
C34 C33 C32 120.3(4) . .
C33 C34 C33 120.2(5) 2_557 .
N2 C41 C43 109.4(3) . .
N2 C41 C42 111.7(3) . .
C43 C41 C42 111.2(3) . .

loop_
_geom_bond_atom_site_label_1
_geom_bond_atom_site_label_2
_geom_bond_distance
_geom_bond_site_symmetry_2
Cl1S C1S 1.721(4) .
S1 C26 1.745(4) .
S1 C17 1.752(3) .
Ir1 C20 2.014(3) .
Ir1 C20 2.014(3) 2_557
Ir1 N1 2.046(3) .
Ir1 N1 2.046(3) 2_557
Ir1 N2 2.161(3) .
Ir1 N2 2.161(3) 2_557
Ir1 C1 2.611(4) .
N1 C12 1.348(4) .
N1 C16 1.373(4) .
N2 C1 1.322(4) .
N2 C41 1.464(4) .
C1 N2 1.322(4) 2_557
C1 C31 1.503(6) .
C1S Cl1S 1.721(4) 2_556
C12 C13 1.376(5) .
C13 C14 1.382(6) .
C14 C15 1.376(6) .
C15 C16 1.390(5) .
C16 C17 1.435(5) .
C17 C20 1.367(5) .
C20 C21 1.451(5) .
C21 C22 1.396(5) .
C21 C26 1.417(5) .
C22 C23 1.373(5) .
C23 C24 1.399(5) .
C24 C25 1.378(5) .
C25 C26 1.396(5) .
C31 C32 1.394(4) 2_557
C31 C32 1.394(4) .
C32 C33 1.396(5) .
C33 C34 1.380(4) .
C34 C33 1.380(5) 2_557
C41 C43 1.521(5) .
C41 C42 1.535(5) .
